data_7036300
loop_
_publ_author_name
'Rillema, D. Paul'
'Stoyanov, Stanislav R.'
'Cruz, Arvin J.'
'Nguyen, Huy'
'Moore, Curtis'
'Huang, Wei'
'Siam, Khamis'
'Jehan, Ali'
'KomReddy, Venugopal'

_publ_section_title
;
 HOMO-LUMO energy gap control in platinum(ii) biphenyl complexes
 containing 2,2'-bipyridine ligands.
;
_journal_issue 39
_journal_name_full 'Dalton transactions (Cambridge, England : 2003)'
_journal_page_first 17075
_journal_page_last 17090
_journal_paper_doi 10.1039/c5dt01891a
_journal_volume 44
_journal_year 2015
_chemical_formula_moiety 'C22 H14 Br2 N2 Pt'
_chemical_formula_sum 'C22 H14 Br2 N2 Pt'
_chemical_formula_weight 661.26
_chemical_name_systematic (2,2'-biphenyl)(4,4'-dibromo-2,2'-bipyridyl)platinum(II)
_space_group_crystal_system orthorhombic
_space_group_IT_number 61
_space_group_name_Hall '-P 2ac 2ab'
_space_group_name_H-M_alt 'P b c a'
_symmetry_space_group_name_Hall '-P 2ac 2ab'
_symmetry_space_group_name_H-M 'P b c a'
_atom_sites_solution_hydrogens geom
_atom_sites_solution_primary iterative
_atom_sites_solution_secondary difmap
_audit_creation_date 2015-01-28
_audit_creation_method
;
Olex2 1.2-beta
(compiled 2015.01.26 svn.r3150 for OlexSys, GUI svn.r4998)
;
_audit_update_record
;
2015-05-19 deposited with the CCDC.
2015-08-27 downloaded from the CCDC.
;
_cell_angle_alpha 90
_cell_angle_beta 90
_cell_angle_gamma 90
_cell_formula_units_Z 8
_cell_length_a 7.2532(17)
_cell_length_b 20.093(4)
_cell_length_c 24.757(6)
_cell_measurement_reflns_used 2802
_cell_measurement_temperature 100
_cell_measurement_theta_max 26.362
_cell_measurement_theta_min 3.097
_cell_volume 3608.0(14)
_computing_cell_refinement 'SAINT v8.27A (Bruker, 2012)'
_computing_data_collection 'APEX2 v2013.6-2 (Bruker, 2013)'
_computing_data_reduction 'SAINT v8.27A (Bruker, 2012)'
_computing_molecular_graphics 'Olex2 (Dolomanov et al., 2009)'
_computing_publication_material 'Olex2 (Dolomanov et al., 2009)'
_computing_structure_refinement 'ShelXL (Sheldrick, 2008)'
_computing_structure_solution 'olex2.solve (Bourhis et al., 2015)'
_diffrn_ambient_temperature 100
_diffrn_detector 'Bruker APEX-II CCD'
_diffrn_detector_area_resol_mean 7.9
_diffrn_detector_type 'CCD Area Detector'
_diffrn_measured_fraction_theta_full 1.000
_diffrn_measured_fraction_theta_max 0.997
_diffrn_measurement_device 'Kappa Four-Circle Diffractometer'
_diffrn_measurement_device_type 'Bruker APEX II Ultra'
_diffrn_measurement_method '\w and \f scans'
_diffrn_radiation_monochromator 'Double Bounce Multilayer Mirrors'
_diffrn_radiation_probe x-ray
_diffrn_radiation_type MoK\a
_diffrn_radiation_wavelength 0.71073
_diffrn_reflns_av_R_equivalents 0.0726
_diffrn_reflns_av_unetI/netI 0.0562
_diffrn_reflns_laue_measured_fraction_full 1.000
_diffrn_reflns_laue_measured_fraction_max 0.997
_diffrn_reflns_limit_h_max 9
_diffrn_reflns_limit_h_min -5
_diffrn_reflns_limit_k_max 25
_diffrn_reflns_limit_k_min -17
_diffrn_reflns_limit_l_max 30
_diffrn_reflns_limit_l_min -29
_diffrn_reflns_number 18727
_diffrn_reflns_point_group_measured_fraction_full 1.000
_diffrn_reflns_point_group_measured_fraction_max 0.997
_diffrn_reflns_theta_full 25.000
_diffrn_reflns_theta_max 26.428
_diffrn_reflns_theta_min 2.027
_diffrn_source 'Micro Focus Rotating Anode'
_diffrn_source_type 'Bruker TXS'
_diffrn_standards_number 0
_exptl_absorpt_coefficient_mu 12.217
_exptl_absorpt_correction_T_max 0.0452
_exptl_absorpt_correction_T_min 0.0208
_exptl_absorpt_correction_type multi-scan
_exptl_absorpt_process_details
;
SADABS-2012/1 (Bruker,2012) was used for absorption correction.
wR2(int) was 0.1253 before and 0.0553 after correction.
The Ratio of minimum to maximum transmission is 0.4602.
The \l/2 correction factor is 0.0015.
;
_exptl_crystal_colour Orange
_exptl_crystal_colour_primary orange
_exptl_crystal_density_diffrn 2.435
_exptl_crystal_description Needle
_exptl_crystal_F_000 2464
_exptl_crystal_size_max 0.153
_exptl_crystal_size_mid 0.01
_exptl_crystal_size_min 0.008
_refine_diff_density_max 0.821
_refine_diff_density_min -1.138
_refine_diff_density_rms 0.190
_refine_ls_extinction_method none
_refine_ls_goodness_of_fit_ref 1.039
_refine_ls_hydrogen_treatment constr
_refine_ls_matrix_type full
_refine_ls_number_parameters 244
_refine_ls_number_reflns 3689
_refine_ls_number_restraints 0
_refine_ls_restrained_S_all 1.039
_refine_ls_R_factor_all 0.0580
_refine_ls_R_factor_gt 0.0379
_refine_ls_shift/su_max 0.001
_refine_ls_shift/su_mean 0.000
_refine_ls_structure_factor_coef Fsqd
_refine_ls_weighting_details 'w=1/[\s^2^(Fo^2^)+(0.0227P)^2^+3.1846P] where P=(Fo^2^+2Fc^2^)/3'
_refine_ls_weighting_scheme calc
_refine_ls_wR_factor_gt 0.0645
_refine_ls_wR_factor_ref 0.0704
_reflns_Friedel_coverage 0.000
_reflns_number_gt 2845
_reflns_number_total 3689
_reflns_threshold_expression 'I > 2\s(I)'
_cod_data_source_file c5dt01891a2.cif
_cod_data_source_block Rillema11
_cod_depositor_comments
;
The following automatic conversions were performed:

'_diffrn_radiation_probe' value 'X-ray' changed to 'x-ray' according
to
/usr/data/users/saulius/crontab/automatic-downloads/rss-feeds/RSC/lib/dictionaries/cif_core.dic
dictionary named 'cif_core.dic' version 2.4.2 from 2011-04-26.

'_exptl_crystal_colour_primary' value 'Orange' changed to 'orange'
according to
/usr/data/users/saulius/crontab/automatic-downloads/rss-feeds/RSC/lib/dictionaries/cif_core.dic
dictionary named 'cif_core.dic' version 2.4.2 from 2011-04-26.

Automatic conversion script
Id: cif_fix_values 3271 2015-04-21 07:52:19Z andrius 

 Adding full bibliography for 7036300--7036302.cif.
;
_cod_database_code 7036300
_shelx_space_group_comment
;
The symmetry employed for this shelxl refinement is uniquely defined
by the following loop, which should always be used as a source of
symmetry information in preference to the above space-group names.
They are only intended as comments.
;
_shelx_estimated_absorpt_t_max 0.909
_shelx_estimated_absorpt_t_min 0.257
_olex2_refinement_description
;
1. Fixed Uiso
 At 1.2 times of:
  All C(H) groups
2.a Aromatic/amide H refined with riding coordinates:
 C3(H3), C4(H4), C6(H6), C9(H9), C11(H11), C12(H12), C13(H13), C14(H14),
 C15(H15), C16(H16), C19(H19), C20(H20), C21(H21), C22(H22)
;
_shelx_shelxl_version_number 2014/7
_olex2_submission_special_instructions 'No special instructions were received'

loop_
_space_group_symop_operation_xyz
'x, y, z'
'-x+1/2, -y, z+1/2'
'x+1/2, -y+1/2, -z'
'-x, y+1/2, -z+1/2'
'-x, -y, -z'
'x-1/2, y, -z-1/2'
'-x-1/2, y-1/2, z'
'x, -y-1/2, z-1/2'

loop_
_atom_site_label
_atom_site_type_symbol
_atom_site_fract_x
_atom_site_fract_y
_atom_site_fract_z
_atom_site_U_iso_or_equiv
_atom_site_adp_type
_atom_site_occupancy
_atom_site_site_symmetry_order
_atom_site_calc_flag
_atom_site_refinement_flags_posn
Pt1 Pt 0.17995(4) 0.30982(2) 0.50771(2) 0.01669(8) Uani 1 1 d .
Br1 Br -0.10200(10) 0.44370(3) 0.27179(3) 0.02086(17) Uani 1 1 d .
Br2 Br 0.33161(10) 0.09102(3) 0.30744(3) 0.02339(17) Uani 1 1 d .
N1 N 0.1236(8) 0.3605(3) 0.4348(2) 0.0191(13) Uani 1 1 d .
N2 N 0.1757(8) 0.2311(2) 0.4502(2) 0.0162(12) Uani 1 1 d .
C1 C 0.2598(9) 0.3836(3) 0.5562(3) 0.0174(15) Uani 1 1 d .
C2 C 0.1686(9) 0.2616(3) 0.5786(3) 0.0189(15) Uani 1 1 d .
C3 C 0.0630(9) 0.4240(3) 0.4304(3) 0.0194(16) Uani 1 1 d .
H3 H 0.0662 0.4514 0.4617 0.023 Uiso 1 1 calc R
C4 C -0.0025(9) 0.4510(3) 0.3835(3) 0.0171(15) Uani 1 1 d .
H4 H -0.0429 0.4960 0.3822 0.021 Uiso 1 1 calc R
C5 C -0.0085(9) 0.4116(3) 0.3383(3) 0.0188(16) Uani 1 1 d .
C6 C 0.0476(9) 0.3454(3) 0.3411(3) 0.0188(16) Uani 1 1 d .
H6 H 0.0436 0.3175 0.3102 0.023 Uiso 1 1 calc R
C7 C 0.1097(9) 0.3216(3) 0.3905(3) 0.0189(16) Uani 1 1 d .
C8 C 0.1648(9) 0.2511(3) 0.3977(3) 0.0180(15) Uani 1 1 d .
C9 C 0.2099(9) 0.2113(3) 0.3553(3) 0.0203(16) Uani 1 1 d .
H9 H 0.2040 0.2276 0.3193 0.024 Uiso 1 1 calc R
C10 C 0.2644(9) 0.1466(3) 0.3656(3) 0.0175(16) Uani 1 1 d .
C11 C 0.2761(9) 0.1252(3) 0.4179(3) 0.0196(16) Uani 1 1 d .
H11 H 0.3137 0.0809 0.4257 0.024 Uiso 1 1 calc R
C12 C 0.2330(9) 0.1685(3) 0.4593(3) 0.0164(15) Uani 1 1 d .
H12 H 0.2443 0.1535 0.4956 0.020 Uiso 1 1 calc R
C13 C 0.3272(9) 0.4463(3) 0.5409(3) 0.0198(15) Uani 1 1 d .
H13 H 0.3191 0.4590 0.5040 0.024 Uiso 1 1 calc R
C14 C 0.4050(10) 0.4906(3) 0.5774(3) 0.0232(17) Uani 1 1 d .
H14 H 0.4528 0.5319 0.5651 0.028 Uiso 1 1 calc R
C15 C 0.4130(9) 0.4745(3) 0.6314(3) 0.0197(16) Uani 1 1 d .
H15 H 0.4624 0.5053 0.6567 0.024 Uiso 1 1 calc R
C16 C 0.3485(9) 0.4132(3) 0.6486(3) 0.0218(17) Uani 1 1 d .
H16 H 0.3550 0.4020 0.6858 0.026 Uiso 1 1 calc R
C17 C 0.2748(9) 0.3683(3) 0.6124(3) 0.0181(16) Uani 1 1 d .
C18 C 0.2141(9) 0.3000(3) 0.6249(3) 0.0173(15) Uani 1 1 d .
C19 C 0.1934(10) 0.2743(3) 0.6765(3) 0.0222(16) Uani 1 1 d .
H19 H 0.2268 0.3007 0.7068 0.027 Uiso 1 1 calc R
C20 C 0.1241(9) 0.2102(3) 0.6847(3) 0.0236(17) Uani 1 1 d .
H20 H 0.1107 0.1926 0.7200 0.028 Uiso 1 1 calc R
C21 C 0.0757(10) 0.1735(3) 0.6400(3) 0.0238(18) Uani 1 1 d .
H21 H 0.0278 0.1299 0.6449 0.029 Uiso 1 1 calc R
C22 C 0.0950(9) 0.1984(3) 0.5873(3) 0.0189(15) Uani 1 1 d .
H22 H 0.0575 0.1721 0.5574 0.023 Uiso 1 1 calc R

loop_
_atom_site_aniso_label
_atom_site_aniso_U_11
_atom_site_aniso_U_22
_atom_site_aniso_U_33
_atom_site_aniso_U_23
_atom_site_aniso_U_13
_atom_site_aniso_U_12
Pt1 0.01783(13) 0.01826(14) 0.01397(14) 0.00025(11) 0.00048(11) 0.00057(12)
Br1 0.0208(4) 0.0239(4) 0.0178(4) 0.0019(3) -0.0014(3) 0.0019(3)
Br2 0.0288(4) 0.0218(3) 0.0196(4) -0.0032(3) 0.0016(3) 0.0049(3)
N1 0.023(3) 0.016(3) 0.018(3) -0.002(3) 0.003(3) -0.001(2)
N2 0.018(3) 0.016(3) 0.014(3) -0.001(2) 0.000(3) -0.001(3)
C1 0.015(3) 0.021(4) 0.017(4) 0.004(3) 0.003(3) 0.006(3)
C2 0.011(3) 0.023(3) 0.023(4) -0.001(3) 0.001(3) 0.005(3)
C3 0.018(4) 0.019(4) 0.021(4) -0.002(3) 0.003(3) -0.002(3)
C4 0.015(4) 0.013(3) 0.023(4) 0.004(3) -0.001(3) 0.000(3)
C5 0.008(3) 0.035(4) 0.014(4) 0.000(3) 0.000(3) 0.001(3)
C6 0.018(4) 0.024(4) 0.014(4) 0.000(3) 0.003(3) -0.002(3)
C7 0.015(3) 0.019(4) 0.023(4) 0.001(3) -0.001(3) -0.003(3)
C8 0.016(4) 0.018(3) 0.021(4) 0.004(3) 0.004(3) 0.000(3)
C9 0.021(4) 0.020(3) 0.021(4) 0.000(3) 0.001(3) -0.003(3)
C10 0.015(4) 0.015(3) 0.023(4) 0.003(3) 0.000(3) 0.000(3)
C11 0.015(4) 0.020(4) 0.024(4) -0.003(3) 0.001(3) 0.002(3)
C12 0.010(3) 0.022(3) 0.018(4) 0.001(3) -0.007(3) -0.001(3)
C13 0.025(4) 0.018(3) 0.017(4) 0.004(3) 0.001(3) 0.000(3)
C14 0.022(4) 0.019(4) 0.028(5) 0.005(3) 0.004(3) 0.002(3)
C15 0.019(4) 0.020(4) 0.021(4) -0.001(3) -0.003(3) -0.004(3)
C16 0.019(4) 0.029(4) 0.018(4) 0.002(3) 0.001(3) 0.006(3)
C17 0.015(4) 0.024(4) 0.015(4) 0.002(3) -0.004(3) 0.003(3)
C18 0.018(4) 0.014(3) 0.019(4) 0.005(3) 0.001(3) 0.005(3)
C19 0.022(4) 0.029(4) 0.016(4) -0.003(3) -0.001(3) 0.000(3)
C20 0.024(4) 0.033(4) 0.014(4) 0.009(3) 0.001(3) 0.006(3)
C21 0.018(4) 0.020(4) 0.033(5) 0.000(3) 0.008(3) 0.006(3)
C22 0.022(4) 0.019(4) 0.016(4) -0.006(3) -0.001(3) 0.003(3)

loop_
_atom_type_symbol
_atom_type_description
_atom_type_scat_dispersion_real
_atom_type_scat_dispersion_imag
_atom_type_scat_source
C C 0.0033 0.0016 'International Tables Vol C Tables 4.2.6.8 and 6.1.1.4'
H H 0.0000 0.0000 'International Tables Vol C Tables 4.2.6.8 and 6.1.1.4'
Br Br -0.2901 2.4595 'International Tables Vol C Tables 4.2.6.8 and 6.1.1.4'
N N 0.0061 0.0033 'International Tables Vol C Tables 4.2.6.8 and 6.1.1.4'
Pt Pt -1.7033 8.3905 'International Tables Vol C Tables 4.2.6.8 and 6.1.1.4'

loop_
_geom_angle_atom_site_label_1
_geom_angle_atom_site_label_2
_geom_angle_atom_site_label_3
_geom_angle
N1 Pt1 N2 77.5(2)
C1 Pt1 N1 102.3(2)
C1 Pt1 N2 163.7(2)
C1 Pt1 C2 81.0(3)
C2 Pt1 N1 166.5(2)
C2 Pt1 N2 103.1(2)
C3 N1 Pt1 125.8(5)
C7 N1 Pt1 115.5(4)
C7 N1 C3 117.2(6)
C8 N2 Pt1 114.8(4)
C12 N2 Pt1 125.4(5)
C12 N2 C8 117.0(6)
C13 C1 Pt1 127.3(5)
C13 C1 C17 115.4(6)
C17 C1 Pt1 116.6(5)
C18 C2 Pt1 115.7(5)
C22 C2 Pt1 126.2(5)
C22 C2 C18 117.3(6)
N1 C3 H3 118.2
N1 C3 C4 123.6(7)
C4 C3 H3 118.2
C3 C4 H4 120.8
C3 C4 C5 118.4(6)
C5 C4 H4 120.8
C4 C5 Br1 121.6(5)
C4 C5 C6 120.1(6)
C6 C5 Br1 118.2(5)
C5 C6 H6 121.0
C7 C6 C5 117.9(7)
C7 C6 H6 121.0
N1 C7 C6 122.7(6)
N1 C7 C8 115.8(6)
C6 C7 C8 121.5(6)
N2 C8 C7 114.4(6)
C9 C8 N2 123.2(6)
C9 C8 C7 122.3(7)
C8 C9 H9 120.7
C8 C9 C10 118.7(7)
C10 C9 H9 120.7
C9 C10 Br2 119.3(5)
C11 C10 Br2 121.4(5)
C11 C10 C9 119.2(7)
C10 C11 H11 120.3
C10 C11 C12 119.4(6)
C12 C11 H11 120.3
N2 C12 C11 122.4(7)
N2 C12 H12 118.8
C11 C12 H12 118.8
C1 C13 H13 118.6
C14 C13 C1 122.8(7)
C14 C13 H13 118.6
C13 C14 H14 120.0
C15 C14 C13 119.9(6)
C15 C14 H14 120.0
C14 C15 H15 120.2
C14 C15 C16 119.5(7)
C16 C15 H15 120.2
C15 C16 H16 119.6
C17 C16 C15 120.8(7)
C17 C16 H16 119.6
C1 C17 C18 112.5(6)
C16 C17 C1 121.5(6)
C16 C17 C18 126.0(7)
C2 C18 C17 113.9(6)
C19 C18 C2 121.1(6)
C19 C18 C17 124.9(6)
C18 C19 H19 119.5
C18 C19 C20 121.0(7)
C20 C19 H19 119.5
C19 C20 H20 121.0
C21 C20 C19 118.0(7)
C21 C20 H20 121.0
C20 C21 H21 119.0
C20 C21 C22 122.0(7)
C22 C21 H21 119.0
C2 C22 C21 120.5(7)
C2 C22 H22 119.8
C21 C22 H22 119.8

loop_
_geom_bond_atom_site_label_1
_geom_bond_atom_site_label_2
_geom_bond_distance
Pt1 N1 2.113(6)
Pt1 N2 2.128(5)
Pt1 C1 1.994(7)
Pt1 C2 2.007(7)
Br1 C5 1.894(7)
Br2 C10 1.886(7)
N1 C3 1.355(8)
N1 C7 1.349(9)
N2 C8 1.364(9)
N2 C12 1.344(8)
C1 C13 1.403(9)
C1 C17 1.428(10)
C2 C18 1.420(9)
C2 C22 1.395(9)
C3 H3 0.9500
C3 C4 1.368(9)
C4 H4 0.9500
C4 C5 1.370(9)
C5 C6 1.393(9)
C6 H6 0.9500
C6 C7 1.388(10)
C7 C8 1.482(9)
C8 C9 1.361(9)
C9 H9 0.9500
C9 C10 1.383(9)
C10 C11 1.367(10)
C11 H11 0.9500
C11 C12 1.381(9)
C12 H12 0.9500
C13 H13 0.9500
C13 C14 1.387(10)
C14 H14 0.9500
C14 C15 1.377(10)
C15 H15 0.9500
C15 C16 1.384(9)
C16 H16 0.9500
C16 C17 1.380(10)
C17 C18 1.475(9)
C18 C19 1.386(9)
C19 H19 0.9500
C19 C20 1.397(9)
C20 H20 0.9500
C20 C21 1.376(10)
C21 H21 0.9500
C21 C22 1.403(10)
C22 H22 0.9500
